data_7151932
loop_
_publ_author_name
'Chen, Zixian'
'Zhu, Jiangtao'
'Xie, Haibo'
'Li, Shan'
'Wu, Yongming'
'Gong, Yuefa'

_publ_section_title
;
 Selective synthesis of poly-substituted fluorine-containing pyridines
 and dihydropyrimidines via cascade C-F bond cleavage protocol.
;
_journal_issue 16
_journal_name_full 'Organic &amp; biomolecular chemistry'
_journal_page_first 5682
_journal_page_last 5691
_journal_paper_doi 10.1039/c1ob05371j
_journal_volume 9
_journal_year 2011
_chemical_formula_sum 'C23 H18 F2 N2'
_chemical_formula_weight 360.39
_chemical_name_systematic
;
?
;
_space_group_IT_number 15
_symmetry_cell_setting monoclinic
_symmetry_space_group_name_Hall '-C 2yc'
_symmetry_space_group_name_H-M 'C 1 2/c 1'
_atom_sites_solution_hydrogens geom
_atom_sites_solution_primary direct
_atom_sites_solution_secondary difmap
_audit_creation_method SHELXL-97
_cell_angle_alpha 90.00
_cell_angle_beta 123.0200(10)
_cell_angle_gamma 90.00
_cell_formula_units_Z 8
_cell_length_a 23.699(2)
_cell_length_b 10.1868(9)
_cell_length_c 17.9095(17)
_cell_measurement_reflns_used 3525
_cell_measurement_temperature 293(2)
_cell_measurement_theta_max 54.785
_cell_measurement_theta_min 4.636
_cell_volume 3625.3(6)
_computing_cell_refinement 'Bruker SMART'
_computing_data_collection 'Bruker SMART'
_computing_data_reduction 'Bruker SHELXTL'
_computing_molecular_graphics 'Bruker SHELXTL'
_computing_publication_material 'Bruker SHELXTL'
_computing_structure_refinement 'SHELXL-97 (Sheldrick, 1997)'
_computing_structure_solution 'SHELXS-97 (Sheldrick, 1990)'
_diffrn_ambient_temperature 293(2)
_diffrn_measured_fraction_theta_full 0.997
_diffrn_measured_fraction_theta_max 0.997
_diffrn_measurement_device_type 'CCD area detector'
_diffrn_measurement_method 'phi and omega scans'
_diffrn_radiation_monochromator graphite
_diffrn_radiation_source 'fine-focus sealed tube'
_diffrn_radiation_type MoK\a
_diffrn_radiation_wavelength 0.71073
_diffrn_reflns_av_R_equivalents 0.0950
_diffrn_reflns_av_sigmaI/netI 0.0632
_diffrn_reflns_limit_h_max 29
_diffrn_reflns_limit_h_min -29
_diffrn_reflns_limit_k_max 12
_diffrn_reflns_limit_k_min -12
_diffrn_reflns_limit_l_max 22
_diffrn_reflns_limit_l_min -20
_diffrn_reflns_number 9634
_diffrn_reflns_theta_full 25.99
_diffrn_reflns_theta_max 25.99
_diffrn_reflns_theta_min 2.05
_exptl_absorpt_coefficient_mu 0.092
_exptl_absorpt_correction_T_max 1.0000
_exptl_absorpt_correction_T_min 0.5244
_exptl_absorpt_correction_type empirical
_exptl_absorpt_process_details sadabs
_exptl_crystal_colour colorless
_exptl_crystal_density_diffrn 1.321
_exptl_crystal_density_method 'not measured'
_exptl_crystal_description prismatic
_exptl_crystal_F_000 1504
_exptl_crystal_size_max 0.410
_exptl_crystal_size_mid 0.352
_exptl_crystal_size_min 0.260
_refine_diff_density_max 0.425
_refine_diff_density_min -0.268
_refine_diff_density_rms 0.049
_refine_ls_extinction_method none
_refine_ls_goodness_of_fit_ref 1.033
_refine_ls_hydrogen_treatment constr
_refine_ls_matrix_type full
_refine_ls_number_parameters 244
_refine_ls_number_reflns 3558
_refine_ls_number_restraints 0
_refine_ls_restrained_S_all 1.033
_refine_ls_R_factor_all 0.0683
_refine_ls_R_factor_gt 0.0559
_refine_ls_shift/su_max 0.000
_refine_ls_shift/su_mean 0.000
_refine_ls_structure_factor_coef Fsqd
_refine_ls_weighting_details 'calc w=1/[\s^2^(Fo^2^)+(0.0681P)^2^+1.7597P] where P=(Fo^2^+2Fc^2^)/3'
_refine_ls_weighting_scheme calc
_refine_ls_wR_factor_gt 0.1447
_refine_ls_wR_factor_ref 0.1527
_reflns_number_gt 2851
_reflns_number_total 3558
_reflns_threshold_expression >2sigma(I)
_cod_data_source_file c1ob05371j.txt
_cod_data_source_block cd201285
_cod_depositor_comments
;
The following automatic conversions were performed:

'_symmetry_cell_setting' value 'Monoclinic' changed to 'monoclinic'
according to /home/saulius/struct/CIF-dictionaries/cif_core.dic
dictionary named 'cif_core.dic' version 2.4.1 from 2010-06-29.

Automatic conversion script
Id: cif_fix_values 1715 2011-07-08 13:25:40Z adriana 
;
_cod_original_sg_symbol_H-M C2/c
_cod_database_code 7151932

loop_
_symmetry_equiv_pos_as_xyz
'x, y, z'
'-x, y, -z+1/2'
'x+1/2, y+1/2, z'
'-x+1/2, y+1/2, -z+1/2'
'-x, -y, -z'
'x, -y, z-1/2'
'-x+1/2, -y+1/2, -z'
'x+1/2, -y+1/2, z-1/2'

loop_
_atom_site_label
_atom_site_type_symbol
_atom_site_fract_x
_atom_site_fract_y
_atom_site_fract_z
_atom_site_U_iso_or_equiv
_atom_site_adp_type
_atom_site_occupancy
_atom_site_symmetry_multiplicity
_atom_site_calc_flag
_atom_site_refinement_flags
_atom_site_disorder_assembly
_atom_site_disorder_group
F1 F 0.04141(8) 0.67366(18) 0.08355(11) 0.1026(7) Uani 1 1 d . . .
F2 F 0.08874(8) 0.79069(16) 0.20209(10) 0.0844(5) Uani 1 1 d . . .
N1 N 0.16307(8) 0.53523(14) 0.14447(9) 0.0358(4) Uani 1 1 d . . .
N2 N 0.25351(7) 0.43418(14) 0.28069(9) 0.0335(4) Uani 1 1 d . . .
C1 C 0.19427(9) 0.41103(16) 0.19036(11) 0.0319(4) Uani 1 1 d . . .
H1 H 0.2100 0.3664 0.1565 0.038 Uiso 1 1 calc R . .
C2 C 0.24575(9) 0.52569(17) 0.32377(11) 0.0337(4) Uani 1 1 d . . .
C3 C 0.18799(9) 0.61169(18) 0.28289(12) 0.0381(4) Uani 1 1 d . . .
H3 H 0.1761 0.6579 0.3171 0.046 Uiso 1 1 calc R . .
C4 C 0.15199(9) 0.62257(17) 0.19360(12) 0.0357(4) Uani 1 1 d . . .
C5 C 0.09919(11) 0.7266(2) 0.14582(14) 0.0530(6) Uani 1 1 d . . .
H5 H 0.1140 0.7890 0.1182 0.064 Uiso 1 1 calc R . .
C6 C 0.14479(9) 0.31955(16) 0.19335(11) 0.0310(4) Uani 1 1 d . . .
C7 C 0.07583(10) 0.3374(2) 0.14043(14) 0.0463(5) Uani 1 1 d . . .
H7 H 0.0582 0.4092 0.1023 0.056 Uiso 1 1 calc R . .
C8 C 0.03310(11) 0.2494(3) 0.14387(16) 0.0609(6) Uani 1 1 d . . .
H8 H -0.0132 0.2623 0.1079 0.073 Uiso 1 1 calc R . .
C9 C 0.05801(13) 0.1432(3) 0.19967(17) 0.0622(7) Uani 1 1 d . . .
H9 H 0.0289 0.0851 0.2024 0.075 Uiso 1 1 calc R . .
C10 C 0.12652(13) 0.1231(2) 0.25171(15) 0.0552(6) Uani 1 1 d . . .
H10 H 0.1438 0.0504 0.2890 0.066 Uiso 1 1 calc R . .
C11 C 0.16929(10) 0.21050(18) 0.24846(13) 0.0409(5) Uani 1 1 d . . .
H11 H 0.2155 0.1962 0.2839 0.049 Uiso 1 1 calc R . .
C12 C 0.30159(9) 0.55356(17) 0.41766(12) 0.0376(4) Uani 1 1 d . . .
C13 C 0.36843(10) 0.54490(19) 0.44293(13) 0.0457(5) Uani 1 1 d . . .
H13 H 0.3785 0.5205 0.4015 0.055 Uiso 1 1 calc R . .
C14 C 0.41965(12) 0.5725(2) 0.52950(15) 0.0607(6) Uani 1 1 d . . .
H14 H 0.4641 0.5668 0.5458 0.073 Uiso 1 1 calc R . .
C15 C 0.40583(14) 0.6080(2) 0.59167(15) 0.0675(8) Uani 1 1 d . . .
H15 H 0.4407 0.6267 0.6498 0.081 Uiso 1 1 calc R . .
C16 C 0.33988(14) 0.6161(2) 0.56762(14) 0.0623(7) Uani 1 1 d . . .
H16 H 0.3303 0.6390 0.6098 0.075 Uiso 1 1 calc R . .
C17 C 0.28804(12) 0.5901(2) 0.48096(13) 0.0502(5) Uani 1 1 d . . .
H17 H 0.2437 0.5972 0.4649 0.060 Uiso 1 1 calc R . .
C18 C 0.14957(9) 0.56029(18) 0.05780(11) 0.0361(4) Uani 1 1 d . . .
C19 C 0.16683(10) 0.6796(2) 0.03768(13) 0.0448(5) Uani 1 1 d . . .
H19 H 0.1873 0.7446 0.0810 0.054 Uiso 1 1 calc R . .
C20 C 0.15367(11) 0.7014(2) -0.04608(14) 0.0532(6) Uani 1 1 d . . .
H20 H 0.1650 0.7817 -0.0592 0.064 Uiso 1 1 calc R . .
C21 C 0.12405(12) 0.6062(2) -0.11064(15) 0.0564(6) Uani 1 1 d . . .
H21 H 0.1153 0.6215 -0.1672 0.068 Uiso 1 1 calc R . .
C22 C 0.10745(12) 0.4874(2) -0.09040(14) 0.0545(6) Uani 1 1 d . . .
H22 H 0.0874 0.4223 -0.1337 0.065 Uiso 1 1 calc R . .
C23 C 0.12017(10) 0.4640(2) -0.00690(13) 0.0437(5) Uani 1 1 d . . .
H23 H 0.1090 0.3834 0.0060 0.052 Uiso 1 1 calc R . .

loop_
_atom_site_aniso_label
_atom_site_aniso_U_11
_atom_site_aniso_U_22
_atom_site_aniso_U_33
_atom_site_aniso_U_23
_atom_site_aniso_U_13
_atom_site_aniso_U_12
F1 0.0611(9) 0.0893(12) 0.0858(11) -0.0193(9) -0.0062(8) 0.0325(8)
F2 0.0853(10) 0.0810(11) 0.0664(9) -0.0086(8) 0.0282(8) 0.0439(8)
N1 0.0444(9) 0.0289(8) 0.0304(8) 0.0027(6) 0.0180(7) 0.0029(6)
N2 0.0318(8) 0.0282(7) 0.0349(8) 0.0011(6) 0.0146(7) -0.0008(6)
C1 0.0363(9) 0.0265(8) 0.0316(9) -0.0001(7) 0.0177(8) 0.0029(7)
C2 0.0368(9) 0.0287(9) 0.0325(9) 0.0016(7) 0.0170(8) -0.0035(7)
C3 0.0397(10) 0.0358(10) 0.0368(10) -0.0036(8) 0.0196(8) 0.0021(8)
C4 0.0383(10) 0.0283(9) 0.0379(10) -0.0005(7) 0.0191(8) 0.0005(7)
C5 0.0571(13) 0.0456(12) 0.0457(12) 0.0015(10) 0.0212(11) 0.0129(10)
C6 0.0344(9) 0.0289(9) 0.0272(8) -0.0058(7) 0.0152(7) -0.0016(7)
C7 0.0364(10) 0.0498(12) 0.0453(11) 0.0003(9) 0.0175(9) 0.0002(9)
C8 0.0396(12) 0.0749(17) 0.0665(15) -0.0126(13) 0.0278(11) -0.0127(11)
C9 0.0711(16) 0.0611(15) 0.0695(16) -0.0186(13) 0.0481(14) -0.0308(13)
C10 0.0782(16) 0.0362(11) 0.0525(13) -0.0019(9) 0.0365(12) -0.0131(10)
C11 0.0450(11) 0.0331(10) 0.0394(10) -0.0018(8) 0.0196(9) -0.0022(8)
C12 0.0432(10) 0.0256(9) 0.0348(9) 0.0021(7) 0.0153(8) -0.0013(7)
C13 0.0433(11) 0.0385(11) 0.0425(11) 0.0055(8) 0.0150(9) -0.0018(8)
C14 0.0457(12) 0.0511(13) 0.0525(13) 0.0054(11) 0.0054(10) -0.0046(10)
C15 0.0718(17) 0.0462(13) 0.0368(12) -0.0009(10) -0.0012(11) -0.0012(11)
C16 0.0883(19) 0.0432(12) 0.0374(11) -0.0013(10) 0.0227(12) 0.0089(12)
C17 0.0576(13) 0.0452(12) 0.0400(11) 0.0000(9) 0.0216(10) 0.0046(10)
C18 0.0345(9) 0.0376(10) 0.0318(9) 0.0037(8) 0.0154(8) 0.0022(7)
C19 0.0424(11) 0.0408(11) 0.0403(11) 0.0054(9) 0.0155(9) -0.0052(8)
C20 0.0517(12) 0.0550(13) 0.0516(12) 0.0168(11) 0.0272(10) 0.0007(10)
C21 0.0661(14) 0.0696(16) 0.0423(12) 0.0157(11) 0.0352(11) 0.0141(12)
C22 0.0662(14) 0.0565(13) 0.0406(11) -0.0057(10) 0.0289(11) 0.0025(11)
C23 0.0519(12) 0.0398(11) 0.0410(11) -0.0018(8) 0.0263(9) -0.0033(9)

loop_
_atom_type_symbol
_atom_type_description
_atom_type_scat_dispersion_real
_atom_type_scat_dispersion_imag
_atom_type_scat_source
C C 0.0033 0.0016 'International Tables Vol C Tables 4.2.6.8 and 6.1.1.4'
H H 0.0000 0.0000 'International Tables Vol C Tables 4.2.6.8 and 6.1.1.4'
N N 0.0061 0.0033 'International Tables Vol C Tables 4.2.6.8 and 6.1.1.4'
F F 0.0171 0.0103 'International Tables Vol C Tables 4.2.6.8 and 6.1.1.4'

loop_
_geom_angle_atom_site_label_1
_geom_angle_atom_site_label_2
_geom_angle_atom_site_label_3
_geom_angle
_geom_angle_site_symmetry_1
_geom_angle_site_symmetry_3
_geom_angle_publ_flag
C4 N1 C18 124.98(15) . . ?
C4 N1 C1 114.39(14) . . ?
C18 N1 C1 120.57(14) . . ?
C2 N2 C1 114.38(14) . . ?
N1 C1 N2 111.37(14) . . ?
N1 C1 C6 112.60(14) . . ?
N2 C1 C6 110.55(13) . . ?
N1 C1 H1 107.3 . . ?
N2 C1 H1 107.3 . . ?
C6 C1 H1 107.3 . . ?
N2 C2 C3 122.80(16) . . ?
N2 C2 C12 118.97(16) . . ?
C3 C2 C12 117.95(16) . . ?
C4 C3 C2 117.68(17) . . ?
C4 C3 H3 121.2 . . ?
C2 C3 H3 121.2 . . ?
C3 C4 N1 119.29(16) . . ?
C3 C4 C5 121.82(17) . . ?
N1 C4 C5 118.88(16) . . ?
F1 C5 F2 107.7(2) . . ?
F1 C5 C4 110.56(19) . . ?
F2 C5 C4 110.82(17) . . ?
F1 C5 H5 109.2 . . ?
F2 C5 H5 109.2 . . ?
C4 C5 H5 109.2 . . ?
C7 C6 C11 118.25(17) . . ?
C7 C6 C1 122.74(16) . . ?
C11 C6 C1 118.96(15) . . ?
C8 C7 C6 120.4(2) . . ?
C8 C7 H7 119.8 . . ?
C6 C7 H7 119.8 . . ?
C9 C8 C7 120.8(2) . . ?
C9 C8 H8 119.6 . . ?
C7 C8 H8 119.6 . . ?
C8 C9 C10 119.4(2) . . ?
C8 C9 H9 120.3 . . ?
C10 C9 H9 120.3 . . ?
C11 C10 C9 120.0(2) . . ?
C11 C10 H10 120.0 . . ?
C9 C10 H10 120.0 . . ?
C10 C11 C6 121.15(19) . . ?
C10 C11 H11 119.4 . . ?
C6 C11 H11 119.4 . . ?
C17 C12 C13 118.70(18) . . ?
C17 C12 C2 120.88(18) . . ?
C13 C12 C2 120.42(17) . . ?
C14 C13 C12 120.0(2) . . ?
C14 C13 H13 120.0 . . ?
C12 C13 H13 120.0 . . ?
C15 C14 C13 120.9(2) . . ?
C15 C14 H14 119.6 . . ?
C13 C14 H14 119.6 . . ?
C14 C15 C16 119.6(2) . . ?
C14 C15 H15 120.2 . . ?
C16 C15 H15 120.2 . . ?
C15 C16 C17 120.1(2) . . ?
C15 C16 H16 119.9 . . ?
C17 C16 H16 119.9 . . ?
C16 C17 C12 120.6(2) . . ?
C16 C17 H17 119.7 . . ?
C12 C17 H17 119.7 . . ?
C23 C18 C19 119.20(17) . . ?
C23 C18 N1 119.79(17) . . ?
C19 C18 N1 120.99(17) . . ?
C20 C19 C18 120.04(19) . . ?
C20 C19 H19 120.0 . . ?
C18 C19 H19 120.0 . . ?
C21 C20 C19 120.8(2) . . ?
C21 C20 H20 119.6 . . ?
C19 C20 H20 119.6 . . ?
C20 C21 C22 119.09(19) . . ?
C20 C21 H21 120.5 . . ?
C22 C21 H21 120.5 . . ?
C23 C22 C21 120.8(2) . . ?
C23 C22 H22 119.6 . . ?
C21 C22 H22 119.6 . . ?
C22 C23 C18 120.01(19) . . ?
C22 C23 H23 120.0 . . ?
C18 C23 H23 120.0 . . ?

loop_
_geom_bond_atom_site_label_1
_geom_bond_atom_site_label_2
_geom_bond_distance
_geom_bond_site_symmetry_2
_geom_bond_publ_flag
F1 C5 1.321(3) . ?
F2 C5 1.332(3) . ?
N1 C4 1.374(2) . ?
N1 C18 1.427(2) . ?
N1 C1 1.470(2) . ?
N2 C2 1.286(2) . ?
N2 C1 1.473(2) . ?
C1 C6 1.522(2) . ?
C1 H1 0.9800 . ?
C2 C3 1.444(3) . ?
C2 C12 1.495(2) . ?
C3 C4 1.345(3) . ?
C3 H3 0.9300 . ?
C4 C5 1.502(3) . ?
C5 H5 0.9800 . ?
C6 C7 1.383(3) . ?
C6 C11 1.386(2) . ?
C7 C8 1.379(3) . ?
C7 H7 0.9300 . ?
C8 C9 1.369(4) . ?
C8 H8 0.9300 . ?
C9 C10 1.377(3) . ?
C9 H9 0.9300 . ?
C10 C11 1.374(3) . ?
C10 H10 0.9300 . ?
C11 H11 0.9300 . ?
C12 C17 1.387(3) . ?
C12 C13 1.393(3) . ?
C13 C14 1.380(3) . ?
C13 H13 0.9300 . ?
C14 C15 1.370(4) . ?
C14 H14 0.9300 . ?
C15 C16 1.379(4) . ?
C15 H15 0.9300 . ?
C16 C17 1.382(3) . ?
C16 H16 0.9300 . ?
C17 H17 0.9300 . ?
C18 C23 1.382(3) . ?
C18 C19 1.391(3) . ?
C19 C20 1.374(3) . ?
C19 H19 0.9300 . ?
C20 C21 1.373(3) . ?
C20 H20 0.9300 . ?
C21 C22 1.381(3) . ?
C21 H21 0.9300 . ?
C22 C23 1.376(3) . ?
C22 H22 0.9300 . ?
C23 H23 0.9300 . ?

loop_
_geom_torsion_atom_site_label_1
_geom_torsion_atom_site_label_2
_geom_torsion_atom_site_label_3
_geom_torsion_atom_site_label_4
_geom_torsion
_geom_torsion_site_symmetry_1
_geom_torsion_site_symmetry_2
_geom_torsion_site_symmetry_3
_geom_torsion_site_symmetry_4
_geom_torsion_publ_flag
C4 N1 C1 N2 -48.9(2) . . . . ?
C18 N1 C1 N2 128.17(16) . . . . ?
C4 N1 C1 C6 75.93(18) . . . . ?
C18 N1 C1 C6 -106.99(18) . . . . ?
C2 N2 C1 N1 41.8(2) . . . . ?
C2 N2 C1 C6 -84.14(18) . . . . ?
C1 N2 C2 C3 -8.9(2) . . . . ?
C1 N2 C2 C12 177.30(15) . . . . ?
N2 C2 C3 C4 -19.9(3) . . . . ?
C12 C2 C3 C4 153.97(17) . . . . ?
C2 C3 C4 N1 12.2(3) . . . . ?
C2 C3 C4 C5 -168.62(18) . . . . ?
C18 N1 C4 C3 -155.12(18) . . . . ?
C1 N1 C4 C3 21.8(2) . . . . ?
C18 N1 C4 C5 25.7(3) . . . . ?
C1 N1 C4 C5 -157.35(17) . . . . ?
C3 C4 C5 F1 -127.0(2) . . . . ?
N1 C4 C5 F1 52.1(3) . . . . ?
C3 C4 C5 F2 -7.6(3) . . . . ?
N1 C4 C5 F2 171.50(18) . . . . ?
N1 C1 C6 C7 14.9(2) . . . . ?
N2 C1 C6 C7 140.18(17) . . . . ?
N1 C1 C6 C11 -167.93(15) . . . . ?
N2 C1 C6 C11 -42.6(2) . . . . ?
C11 C6 C7 C8 0.9(3) . . . . ?
C1 C6 C7 C8 178.09(18) . . . . ?
C6 C7 C8 C9 0.1(3) . . . . ?
C7 C8 C9 C10 -1.2(4) . . . . ?
C8 C9 C10 C11 1.1(3) . . . . ?
C9 C10 C11 C6 -0.1(3) . . . . ?
C7 C6 C11 C10 -0.9(3) . . . . ?
C1 C6 C11 C10 -178.24(18) . . . . ?
N2 C2 C12 C17 -144.23(19) . . . . ?
C3 C2 C12 C17 41.6(3) . . . . ?
N2 C2 C12 C13 36.6(2) . . . . ?
C3 C2 C12 C13 -137.52(19) . . . . ?
C17 C12 C13 C14 0.0(3) . . . . ?
C2 C12 C13 C14 179.15(18) . . . . ?
C12 C13 C14 C15 0.2(3) . . . . ?
C13 C14 C15 C16 0.2(4) . . . . ?
C14 C15 C16 C17 -0.9(4) . . . . ?
C15 C16 C17 C12 1.1(3) . . . . ?
C13 C12 C17 C16 -0.7(3) . . . . ?
C2 C12 C17 C16 -179.83(18) . . . . ?
C4 N1 C18 C23 -137.83(19) . . . . ?
C1 N1 C18 C23 45.4(2) . . . . ?
C4 N1 C18 C19 43.5(3) . . . . ?
C1 N1 C18 C19 -133.24(18) . . . . ?
C23 C18 C19 C20 1.0(3) . . . . ?
N1 C18 C19 C20 179.68(18) . . . . ?
C18 C19 C20 C21 -0.6(3) . . . . ?
C19 C20 C21 C22 0.0(3) . . . . ?
C20 C21 C22 C23 0.1(3) . . . . ?
C21 C22 C23 C18 0.4(3) . . . . ?
C19 C18 C23 C22 -0.9(3) . . . . ?
N1 C18 C23 C22 -179.58(18) . . . . ?

loop_
_cod_related_entry_id
_cod_related_entry_database
_cod_related_entry_code
1 ChemSpider 26997682
